data_2233167
loop_
_publ_author_name
'Mao, Shulin'

_publ_section_title
;
 3-Carboxymethyl-1<i>H</i>-indole-4-carboxylic acid
;
_journal_coeditor_code HB6541
_journal_issue 1
_journal_name_full 'Acta Crystallographica Section E'
_journal_page_first o146
_journal_paper_doi 10.1107/S1600536811051865
_journal_volume 68
_journal_year 2012
_chemical_formula_iupac 'C11 H9 N O4'
_chemical_formula_moiety 'C11 H9 N O4'
_chemical_formula_sum 'C11 H9 N O4'
_chemical_formula_weight 219.19
_chemical_name_systematic
;
3-Carboxymethyl-1<i>H</i>-indole-4-carboxylic acid
;
_space_group_IT_number 2
_symmetry_cell_setting triclinic
_symmetry_space_group_name_Hall '-P 1'
_symmetry_space_group_name_H-M 'P -1'
_atom_sites_solution_hydrogens geom
_atom_sites_solution_primary direct
_atom_sites_solution_secondary difmap
_audit_creation_method SHELXL-97
_cell_angle_alpha 73.90(3)
_cell_angle_beta 78.57(3)
_cell_angle_gamma 80.40(3)
_cell_formula_units_Z 2
_cell_length_a 5.4573(11)
_cell_length_b 9.823(2)
_cell_length_c 9.940(2)
_cell_measurement_temperature 293(2)
_cell_measurement_theta_max 27.39
_cell_measurement_theta_min 3.43
_cell_volume 498.3(2)
_computing_cell_refinement 'CrystalClear (Rigaku, 2005)'
_computing_data_collection 'CrystalClear (Rigaku, 2005)'
_computing_data_reduction 'CrystalClear (Rigaku, 2005)'
_computing_molecular_graphics 'DIAMOND (Brandenburg & Putz, 2005)'
_computing_publication_material 'SHELXL97 (Sheldrick, 2008)'
_computing_structure_refinement 'SHELXL97 (Sheldrick, 2008)'
_computing_structure_solution 'SHELXS97 (Sheldrick, 2008)'
_diffrn_ambient_temperature 293(2)
_diffrn_detector_area_resol_mean 13.6612
_diffrn_measured_fraction_theta_full 0.990
_diffrn_measured_fraction_theta_max 0.990
_diffrn_measurement_device_type 'Rigaku SCXmini CCD'
_diffrn_measurement_method CCD_Profile_fitting
_diffrn_radiation_monochromator graphite
_diffrn_radiation_source 'fine-focus sealed tube'
_diffrn_radiation_type MoK\a
_diffrn_radiation_wavelength 0.71073
_diffrn_reflns_av_R_equivalents 0.0275
_diffrn_reflns_av_sigmaI/netI 0.0331
_diffrn_reflns_limit_h_max 7
_diffrn_reflns_limit_h_min -6
_diffrn_reflns_limit_k_max 12
_diffrn_reflns_limit_k_min -12
_diffrn_reflns_limit_l_max 12
_diffrn_reflns_limit_l_min -12
_diffrn_reflns_number 5115
_diffrn_reflns_theta_full 27.39
_diffrn_reflns_theta_max 27.39
_diffrn_reflns_theta_min 3.43
_exptl_absorpt_coefficient_mu 0.113
_exptl_absorpt_correction_T_max 0.984
_exptl_absorpt_correction_T_min 0.977
_exptl_absorpt_correction_type multi-scan
_exptl_absorpt_process_details '(CrystalClear; Rigaku, 2005)'
_exptl_crystal_colour yellow
_exptl_crystal_density_diffrn 1.461
_exptl_crystal_density_method 'not measured'
_exptl_crystal_description Prism
_exptl_crystal_F_000 228
_exptl_crystal_size_max 0.30
_exptl_crystal_size_mid 0.23
_exptl_crystal_size_min 0.20
_refine_diff_density_max 0.300
_refine_diff_density_min -0.208
_refine_ls_extinction_method none
_refine_ls_goodness_of_fit_ref 0.946
_refine_ls_hydrogen_treatment constr
_refine_ls_matrix_type full
_refine_ls_number_parameters 147
_refine_ls_number_reflns 2239
_refine_ls_number_restraints 0
_refine_ls_restrained_S_all 0.946
_refine_ls_R_factor_all 0.0599
_refine_ls_R_factor_gt 0.0461
_refine_ls_shift/su_max 0.015
_refine_ls_shift/su_mean 0.002
_refine_ls_structure_factor_coef Fsqd
_refine_ls_weighting_details 'calc w=1/[\s^2^(Fo^2^)+(0.0712P)^2^+0.1712P] where P=(Fo^2^+2Fc^2^)/3'
_refine_ls_weighting_scheme calc
_refine_ls_wR_factor_gt 0.1216
_refine_ls_wR_factor_ref 0.1315
_reflns_number_gt 1786
_reflns_number_total 2263
_reflns_threshold_expression I>2\s(I)
_cod_data_source_file hb6541.cif
_cod_data_source_block I
_cod_database_code 2233167
_cod_database_fobs_code 2233167

loop_
_symmetry_equiv_pos_as_xyz
'x, y, z'
'-x, -y, -z'

loop_
_atom_site_type_symbol
_atom_site_label
_atom_site_fract_x
_atom_site_fract_y
_atom_site_fract_z
_atom_site_U_iso_or_equiv
_atom_site_adp_type
_atom_site_calc_flag
_atom_site_refinement_flags
_atom_site_occupancy
_atom_site_symmetry_multiplicity
O O3 0.1544(2) 0.84288(12) 0.97213(13) 0.0443(3) Uani d . 1 1
O O2 0.1686(3) 0.91438(13) 0.62549(15) 0.0579(4) Uani d . 1 1
O O1 0.0340(3) 0.82135(14) 0.47736(16) 0.0648(5) Uani d . 1 1
H H1 -0.0320 0.9036 0.4520 0.097 Uiso calc R 1 1
O O4 0.2593(3) 1.06204(12) 0.86103(17) 0.0588(4) Uani d . 1 1
H H4 0.1255 1.0856 0.9079 0.088 Uiso calc R 1 1
N N1 0.7240(3) 0.48127(14) 0.87277(16) 0.0423(4) Uani d . 1 1
H H1B 0.8103 0.4047 0.9134 0.051 Uiso calc R 1 1
C C3 0.4527(3) 0.63513(15) 0.73814(15) 0.0300(3) Uani d . 1 1
C C11 0.2985(3) 0.92105(16) 0.88625(17) 0.0357(4) Uani d . 1 1
C C9 0.1571(3) 0.81052(17) 0.58232(17) 0.0375(4) Uani d . 1 1
C C4 0.2738(3) 0.66441(16) 0.64359(16) 0.0337(4) Uani d . 1 1
C C2 0.5741(3) 0.71447(16) 0.80476(17) 0.0330(3) Uani d . 1 1
C C8 0.5522(3) 0.48888(16) 0.78546(17) 0.0347(4) Uani d . 1 1
C C7 0.4775(3) 0.37626(17) 0.74825(19) 0.0416(4) Uani d . 1 1
H H7 0.5467 0.2826 0.7820 0.050 Uiso calc R 1 1
C C5 0.2020(4) 0.55078(18) 0.60716(19) 0.0440(4) Uani d . 1 1
H H5 0.0857 0.5703 0.5454 0.053 Uiso calc R 1 1
C C1 0.7343(3) 0.61564(19) 0.8840(2) 0.0423(4) Uani d . 1 1
H H1A 0.8362 0.6374 0.9380 0.051 Uiso calc R 1 1
C C10 0.5422(3) 0.87055(16) 0.80186(19) 0.0375(4) Uani d . 1 1
H H10A 0.5509 0.9260 0.7040 0.045 Uiso calc R 1 1
H H10B 0.6816 0.8894 0.8385 0.045 Uiso calc R 1 1
C C6 0.2990(4) 0.40813(18) 0.6605(2) 0.0463(4) Uani d . 1 1
H H6 0.2424 0.3352 0.6363 0.056 Uiso calc R 1 1

loop_
_atom_site_aniso_label
_atom_site_aniso_U_11
_atom_site_aniso_U_22
_atom_site_aniso_U_33
_atom_site_aniso_U_12
_atom_site_aniso_U_13
_atom_site_aniso_U_23
O3 0.0485(7) 0.0270(6) 0.0508(7) 0.0021(5) -0.0007(6) -0.0082(5)
O2 0.0848(10) 0.0310(6) 0.0679(9) 0.0111(6) -0.0480(8) -0.0141(6)
O1 0.1008(12) 0.0354(7) 0.0696(9) 0.0118(7) -0.0576(9) -0.0129(6)
O4 0.0616(9) 0.0258(6) 0.0804(10) -0.0021(6) 0.0096(7) -0.0159(6)
N1 0.0411(8) 0.0319(7) 0.0511(8) 0.0107(6) -0.0162(7) -0.0083(6)
C3 0.0320(7) 0.0255(7) 0.0294(7) 0.0008(6) -0.0016(6) -0.0068(5)
C11 0.0407(9) 0.0251(7) 0.0438(9) 0.0001(6) -0.0134(7) -0.0106(6)
C9 0.0443(9) 0.0319(8) 0.0362(8) 0.0010(7) -0.0138(7) -0.0064(6)
C4 0.0388(8) 0.0274(7) 0.0333(8) -0.0005(6) -0.0069(6) -0.0061(6)
C2 0.0302(7) 0.0313(8) 0.0372(8) 0.0007(6) -0.0056(6) -0.0105(6)
C8 0.0355(8) 0.0286(8) 0.0354(8) 0.0043(6) -0.0041(6) -0.0063(6)
C7 0.0517(10) 0.0234(7) 0.0452(9) 0.0025(7) -0.0043(8) -0.0076(6)
C5 0.0546(10) 0.0338(8) 0.0481(10) -0.0030(7) -0.0194(8) -0.0112(7)
C1 0.0378(9) 0.0411(9) 0.0494(10) 0.0038(7) -0.0144(7) -0.0138(7)
C10 0.0366(8) 0.0313(8) 0.0470(9) -0.0034(6) -0.0101(7) -0.0122(7)
C6 0.0628(12) 0.0300(8) 0.0498(10) -0.0063(8) -0.0128(9) -0.0128(7)

loop_
_atom_type_symbol
_atom_type_description
_atom_type_scat_dispersion_real
_atom_type_scat_dispersion_imag
_atom_type_scat_source
C C 0.0033 0.0016 'International Tables Vol C Tables 4.2.6.8 and 6.1.1.4'
H H 0.0000 0.0000 'International Tables Vol C Tables 4.2.6.8 and 6.1.1.4'
N N 0.0061 0.0033 'International Tables Vol C Tables 4.2.6.8 and 6.1.1.4'
O O 0.0106 0.0060 'International Tables Vol C Tables 4.2.6.8 and 6.1.1.4'

loop_
_geom_angle_atom_site_label_1
_geom_angle_atom_site_label_2
_geom_angle_atom_site_label_3
_geom_angle
C9 O1 H1 109.5
C11 O4 H4 109.5
C1 N1 C8 108.65(13)
C1 N1 H1B 125.7
C8 N1 H1B 125.7
C4 C3 C8 116.31(14)
C4 C3 C2 137.91(14)
C8 C3 C2 105.78(13)
O3 C11 O4 122.70(15)
O3 C11 C10 125.15(14)
O4 C11 C10 112.12(14)
O2 C9 O1 121.54(15)
O2 C9 C4 123.59(15)
O1 C9 C4 114.86(14)
C5 C4 C3 119.06(14)
C5 C4 C9 117.85(15)
C3 C4 C9 123.09(14)
C1 C2 C3 106.26(14)
C1 C2 C10 122.09(15)
C3 C2 C10 131.61(14)
N1 C8 C7 127.86(15)
N1 C8 C3 108.27(14)
C7 C8 C3 123.86(15)
C6 C7 C8 118.15(15)
C6 C7 H7 120.9
C8 C7 H7 120.9
C4 C5 C6 122.44(16)
C4 C5 H5 118.8
C6 C5 H5 118.8
N1 C1 C2 111.03(15)
N1 C1 H1A 124.5
C2 C1 H1A 124.5
C2 C10 C11 114.51(14)
C2 C10 H10A 108.6
C11 C10 H10A 108.6
C2 C10 H10B 108.6
C11 C10 H10B 108.6
H10A C10 H10B 107.6
C7 C6 C5 120.11(16)
C7 C6 H6 119.9
C5 C6 H6 119.9

loop_
_geom_bond_atom_site_label_1
_geom_bond_atom_site_label_2
_geom_bond_distance
O3 C11 1.228(2)
O2 C9 1.226(2)
O1 C9 1.321(2)
O1 H1 0.8200
O4 C11 1.3255(19)
O4 H4 0.8200
N1 C1 1.366(2)
N1 C8 1.379(2)
N1 H1B 0.8600
C3 C4 1.428(2)
C3 C8 1.430(2)
C3 C2 1.455(2)
C11 C10 1.512(2)
C9 C4 1.483(2)
C4 C5 1.399(2)
C2 C1 1.376(2)
C2 C10 1.507(2)
C8 C7 1.401(2)
C7 C6 1.375(3)
C7 H7 0.9300
C5 C6 1.406(2)
C5 H5 0.9300
C1 H1A 0.9300
C10 H10A 0.9700
C10 H10B 0.9700
C6 H6 0.9300

loop_
_geom_hbond_atom_site_label_D
_geom_hbond_atom_site_label_H
_geom_hbond_atom_site_label_A
_geom_hbond_site_symmetry_A
_geom_hbond_distance_DH
_geom_hbond_distance_HA
_geom_hbond_distance_DA
_geom_hbond_angle_DHA
O1 H1 O2 2_576 0.82 1.83 2.6504(19) 174
O4 H4 O3 2_577 0.82 1.91 2.719(2) 171
N1 H1B O3 2_667 0.86 2.38 3.152(2) 150

loop_
_cod_related_entry_id
_cod_related_entry_database
_cod_related_entry_code
1 ChemSpider 27683057
